data_4343445
loop_
_publ_author_name
'Bouska, Marek'
'Dost\'al, Libor'
'Lutter, Michael'
'Glowacki, Britta'
'Ruzickova, Zdenka'
'Beck, Daniel'
'Jambor, Roman'
'Jurkschat, Klaus'

_publ_section_title
;
 N-Coordinated Tin(II) Trifluoromethanesulfonates and Their Reactions with
 Transition Metal Carbonyls.
;
_journal_issue 14
_journal_name_full 'Inorganic chemistry'
_journal_page_first 6792
_journal_page_last 6800
_journal_paper_doi 10.1021/acs.inorgchem.5b00678
_journal_volume 54
_journal_year 2015
_chemical_formula_moiety 'C35 H43 F6 N3 O6 S2 Sn, C7 H8'
_chemical_formula_sum 'C42 H51 F6 N3 O6 S2 Sn'
_chemical_formula_weight 990.66
_space_group_crystal_system triclinic
_space_group_IT_number 2
_space_group_name_Hall '-P 1'
_space_group_name_H-M_alt 'P -1'
_symmetry_space_group_name_Hall '-P 1'
_symmetry_space_group_name_H-M 'P -1'
_atom_sites_solution_hydrogens difmap
_audit_creation_method SHELXL-2014/7
_cell_angle_alpha 105.776(5)
_cell_angle_beta 105.341(5)
_cell_angle_gamma 96.303(5)
_cell_formula_units_Z 2
_cell_length_a 12.9170(8)
_cell_length_b 13.3720(9)
_cell_length_c 14.4490(11)
_cell_measurement_reflns_used 43502
_cell_measurement_temperature 150(2)
_cell_measurement_theta_max 27.5
_cell_measurement_theta_min 1
_cell_volume 2271.3(3)
_computing_cell_refinement 'COLLECT and DENZO'
_computing_data_collection 'COLLECT (Hooft, 1998) and DENZO (Otwinowski & Minor, 1997)'
_computing_data_reduction 'COLLECT and DENZO'
_computing_molecular_graphics 'PLATON (Spek, 2003)'
_computing_publication_material 'SHELXL-2014/7 (Sheldrick, 2014)'
_computing_structure_refinement 'SHELXL-2014/7 (Sheldrick, 2014)'
_computing_structure_solution 'SIR92 (Altomare et al., 1994)'
_diffrn_ambient_temperature 150(2)
_diffrn_detector_area_resol_mean 9.091
_diffrn_measured_fraction_theta_full 1.000
_diffrn_measured_fraction_theta_max 0.998
_diffrn_measurement_device_type 'Bruker Nonius KappaCCD area detector'
_diffrn_measurement_method '\f and \w scans to fill the Ewald sphere'
_diffrn_radiation_monochromator graphite
_diffrn_radiation_source 'fine-focus sealed tube'
_diffrn_radiation_type MoK\a
_diffrn_radiation_wavelength 0.71073
_diffrn_reflns_av_R_equivalents 0.0499
_diffrn_reflns_av_unetI/netI 0.0373
_diffrn_reflns_laue_measured_fraction_full 1.000
_diffrn_reflns_laue_measured_fraction_max 0.998
_diffrn_reflns_limit_h_max 16
_diffrn_reflns_limit_h_min -16
_diffrn_reflns_limit_k_max 17
_diffrn_reflns_limit_k_min -17
_diffrn_reflns_limit_l_max 18
_diffrn_reflns_limit_l_min -18
_diffrn_reflns_number 43502
_diffrn_reflns_point_group_measured_fraction_full 1.000
_diffrn_reflns_point_group_measured_fraction_max 0.998
_diffrn_reflns_theta_full 25.242
_diffrn_reflns_theta_max 27.499
_diffrn_reflns_theta_min 1.539
_diffrn_standards_number 0
_exptl_absorpt_coefficient_mu 0.727
_exptl_absorpt_correction_T_max 0.940
_exptl_absorpt_correction_T_min 0.813
_exptl_absorpt_correction_type integration
_exptl_absorpt_process_details
;
Gaussian integration (Coppens, 1970)
;
_exptl_crystal_colour yellow
_exptl_crystal_density_diffrn 1.449
_exptl_crystal_description block
_exptl_crystal_F_000 1016
_exptl_crystal_size_max 0.400
_exptl_crystal_size_mid 0.190
_exptl_crystal_size_min 0.120
_refine_diff_density_max 1.270
_refine_diff_density_min -0.957
_refine_diff_density_rms 0.080
_refine_ls_extinction_method none
_refine_ls_goodness_of_fit_ref 0.945
_refine_ls_hydrogen_treatment constr
_refine_ls_matrix_type full
_refine_ls_number_parameters 478
_refine_ls_number_reflns 10426
_refine_ls_number_restraints 12
_refine_ls_restrained_S_all 1.051
_refine_ls_R_factor_all 0.0500
_refine_ls_R_factor_gt 0.0358
_refine_ls_shift/su_max 0.001
_refine_ls_shift/su_mean 0.000
_refine_ls_structure_factor_coef Fsqd
_refine_ls_weighting_details 'w=1/[\s^2^(Fo^2^)+(0.1000P)^2^] where P=(Fo^2^+2Fc^2^)/3'
_refine_ls_weighting_scheme calc
_refine_ls_wR_factor_gt 0.1067
_refine_ls_wR_factor_ref 0.1227
_reflns_Friedel_coverage 0.000
_reflns_number_gt 8703
_reflns_number_total 10426
_reflns_threshold_expression 'I > 2\s(I)'
_cod_data_source_file ic5b00678_si_002.cif
_cod_data_source_block comp7_sq
_cod_depositor_comments 'Adding full bibliography for 4343443--4343447.cif.'
_cod_database_code 4343445
_shelx_shelxl_version_number 2014/7
_shelx_space_group_comment
;
The symmetry employed for this shelxl refinement is uniquely defined
by the following loop, which should always be used as a source of
symmetry information in preference to the above space-group names.
They are only intended as comments.
;

loop_
_space_group_symop_operation_xyz
'x, y, z'
'-x, -y, -z'

loop_
_atom_site_label
_atom_site_type_symbol
_atom_site_fract_x
_atom_site_fract_y
_atom_site_fract_z
_atom_site_U_iso_or_equiv
_atom_site_adp_type
_atom_site_occupancy
_atom_site_site_symmetry_order
_atom_site_calc_flag
_atom_site_refinement_flags_posn
_atom_site_refinement_flags_adp
Sn1 Sn 0.32998(2) 0.41233(2) 0.27986(2) 0.02123(7) Uani 1 1 d . .
S2 S 0.45388(6) 0.30245(5) 0.07796(5) 0.02707(15) Uani 1 1 d . .
S1 S 0.13213(6) 0.57648(7) 0.24457(6) 0.03598(18) Uani 1 1 d . .
O4 O 0.42777(16) 0.30073(16) 0.17014(15) 0.0298(4) Uani 1 1 d . .
O2 O 0.1824(2) 0.6615(2) 0.2198(2) 0.0564(7) Uani 1 1 d . .
O5 O 0.52314(19) 0.39882(17) 0.08862(17) 0.0358(5) Uani 1 1 d . .
F5 F 0.5890(2) 0.2109(2) -0.0062(2) 0.0687(8) Uani 1 1 d . .
C7 C 0.5342(2) 0.6307(2) 0.36765(19) 0.0227(5) Uani 1 1 d . .
N2 N 0.44608(17) 0.56575(17) 0.27870(16) 0.0213(4) Uani 1 1 d . .
O1 O 0.21078(17) 0.53031(18) 0.30614(15) 0.0358(5) Uani 1 1 d . .
N3 N 0.16658(17) 0.27731(18) 0.16528(17) 0.0249(5) Uani 1 1 d . .
C6 C 0.4339(2) 0.5806(2) 0.1931(2) 0.0232(5) Uani 1 1 d . .
N1 N 0.27530(17) 0.43825(18) 0.12687(16) 0.0229(4) Uani 1 1 d . .
F4 F 0.6208(2) 0.2216(2) 0.1501(2) 0.0658(7) Uani 1 1 d . .
O6 O 0.3620(2) 0.2617(2) -0.01232(17) 0.0453(6) Uani 1 1 d . .
O3 O 0.04614(19) 0.4995(2) 0.16547(18) 0.0493(6) Uani 1 1 d . .
F6 F 0.4874(2) 0.10776(17) 0.0374(2) 0.0697(7) Uani 1 1 d . .
F2 F 0.1277(2) 0.7075(2) 0.41518(18) 0.0731(8) Uani 1 1 d . .
C21 C 0.1239(2) 0.1874(2) 0.1918(2) 0.0288(6) Uani 1 1 d . .
C9 C 0.7019(2) 0.6477(3) 0.4960(2) 0.0353(7) Uani 1 1 d . .
H9 H 0.7605 0.6191 0.5234 0.042 Uiso 1 1 d R U
F1 F 0.0106(3) 0.5686(3) 0.3619(3) 0.1012(10) Uani 1 1 d . U
C14 C 0.6325(2) 0.4741(2) 0.3557(2) 0.0336(6) Uani 1 1 d . .
H14 H 0.5683 0.4430 0.2957 0.040 Uiso 1 1 d R U
C5 C 0.1859(2) 0.3752(2) 0.0545(2) 0.0252(5) Uani 1 1 d . .
C4 C 0.1478(2) 0.3952(3) -0.0368(2) 0.0317(6) Uani 1 1 d . .
H4 H 0.0837 0.3539 -0.0853 0.038 Uiso 1 1 d R U
C1 C 0.3330(2) 0.5160(2) 0.1094(2) 0.0245(5) Uani 1 1 d . .
C26 C 0.0468(2) 0.1995(3) 0.2443(2) 0.0348(7) Uani 1 1 d . .
C2 C 0.3009(2) 0.5367(2) 0.0184(2) 0.0306(6) Uani 1 1 d . .
H2 H 0.3429 0.5900 0.0062 0.037 Uiso 1 1 d R U
C20 C 0.1327(2) 0.2831(2) 0.0760(2) 0.0280(6) Uani 1 1 d . .
C25 C 0.0079(3) 0.1136(3) 0.2706(3) 0.0421(8) Uani 1 1 d . .
H25 H -0.0452 0.1190 0.3035 0.051 Uiso 1 1 d R U
C28 C 0.2547(3) 0.0801(2) 0.1203(3) 0.0367(7) Uani 1 1 d . .
H28 H 0.2719 0.1442 0.1023 0.044 Uiso 1 1 d R U
F3 F -0.0102(3) 0.6846(3) 0.2895(3) 0.1209(12) Uani 1 1 d . U
C8 C 0.6205(2) 0.5854(2) 0.4080(2) 0.0262(5) Uani 1 1 d . .
C24 C 0.0463(3) 0.0208(3) 0.2496(3) 0.0468(9) Uani 1 1 d . .
H24 H 0.0190 -0.0359 0.2677 0.056 Uiso 1 1 d R U
C22 C 0.1662(2) 0.0954(2) 0.1711(2) 0.0306(6) Uani 1 1 d . .
C3 C 0.2055(3) 0.4771(3) -0.0542(2) 0.0376(7) Uani 1 1 d . .
H3 H 0.1806 0.4917 -0.1147 0.045 Uiso 1 1 d R U
C35 C 0.5420(3) 0.2052(3) 0.0643(3) 0.0409(7) Uani 1 1 d . .
C12 C 0.5283(3) 0.7361(2) 0.4143(2) 0.0314(6) Uani 1 1 d . .
C10 C 0.6973(3) 0.7505(3) 0.5426(2) 0.0421(8) Uani 1 1 d . .
H10 H 0.7519 0.7909 0.6017 0.051 Uiso 1 1 d R U
C31 C 0.0025(3) 0.3008(3) 0.2686(3) 0.0418(8) Uani 1 1 d . .
H31 H 0.0585 0.3596 0.2739 0.050 Uiso 1 1 d R U
C13 C 0.5108(3) 0.6545(3) 0.1697(2) 0.0359(7) Uani 1 1 d . .
H13A H 0.5755 0.6835 0.2269 0.043 Uiso 1 1 d R U
H13B H 0.4762 0.7109 0.1552 0.043 Uiso 1 1 d R U
H13C H 0.5303 0.6168 0.1121 0.043 Uiso 1 1 d R U
C34 C 0.0636(3) 0.6386(4) 0.3338(3) 0.0549(10) Uani 1 1 d . .
C17 C 0.4362(3) 0.7891(2) 0.3741(3) 0.0405(7) Uani 1 1 d . .
H17 H 0.3865 0.7388 0.3107 0.049 Uiso 1 1 d R U
C11 C 0.6116(3) 0.7935(2) 0.5018(2) 0.0394(7) Uani 1 1 d . .
H11 H 0.6094 0.8633 0.5339 0.047 Uiso 1 1 d R U
C23 C 0.1254(3) 0.0119(3) 0.2010(2) 0.0406(7) Uani 1 1 d . .
H23 H 0.1522 -0.0506 0.1883 0.049 Uiso 1 1 d R U
C32 C -0.0233(3) 0.3240(4) 0.3687(3) 0.0566(10) Uani 1 1 d . .
H32A H -0.0886 0.2762 0.3604 0.068 Uiso 1 1 d R U
H32B H -0.0342 0.3956 0.3889 0.068 Uiso 1 1 d R U
H32C H 0.0366 0.3150 0.4197 0.068 Uiso 1 1 d R U
C33 C -0.0999(3) 0.2945(4) 0.1830(3) 0.0528(9) Uani 1 1 d . .
H33A H -0.0814 0.2876 0.1217 0.063 Uiso 1 1 d R U
H33B H -0.1288 0.3578 0.2002 0.063 Uiso 1 1 d R U
H33C H -0.1540 0.2341 0.1732 0.063 Uiso 1 1 d R U
C15 C 0.6346(4) 0.4039(3) 0.4233(3) 0.0636(12) Uani 1 1 d . .
H15A H 0.7017 0.4266 0.4782 0.076 Uiso 1 1 d R U
H15B H 0.6289 0.3316 0.3846 0.076 Uiso 1 1 d R U
H15C H 0.5738 0.4095 0.4496 0.076 Uiso 1 1 d R U
C19 C 0.4798(4) 0.8881(3) 0.3521(3) 0.0617(11) Uani 1 1 d . .
H19A H 0.5322 0.9363 0.4125 0.074 Uiso 1 1 d R U
H19B H 0.4204 0.9218 0.3294 0.074 Uiso 1 1 d R U
H19C H 0.5144 0.8683 0.3004 0.074 Uiso 1 1 d R U
C29 C 0.3585(3) 0.0705(4) 0.1952(4) 0.0606(11) Uani 1 1 d . .
H29A H 0.3820 0.1328 0.2533 0.073 Uiso 1 1 d R U
H29B H 0.4151 0.0631 0.1635 0.073 Uiso 1 1 d R U
H29C H 0.3435 0.0093 0.2157 0.073 Uiso 1 1 d R U
C27 C 0.0467(3) 0.2012(3) -0.0110(2) 0.0441(8) Uani 1 1 d . .
H27A H 0.0201 0.1452 0.0116 0.053 Uiso 1 1 d R U
H27B H 0.0778 0.1727 -0.0636 0.053 Uiso 1 1 d R U
H27C H -0.0127 0.2334 -0.0365 0.053 Uiso 1 1 d R U
C18 C 0.3716(3) 0.8159(3) 0.4489(3) 0.0529(9) Uani 1 1 d . .
H18A H 0.3458 0.7529 0.4625 0.064 Uiso 1 1 d R U
H18B H 0.3103 0.8447 0.4209 0.064 Uiso 1 1 d R U
H18C H 0.4184 0.8671 0.5106 0.064 Uiso 1 1 d R U
C16 C 0.7326(3) 0.4786(4) 0.3198(4) 0.0743(15) Uani 1 1 d . .
H16A H 0.7240 0.5165 0.2714 0.089 Uiso 1 1 d R U
H16B H 0.7407 0.4079 0.2888 0.089 Uiso 1 1 d R U
H16C H 0.7964 0.5142 0.3764 0.089 Uiso 1 1 d R U
C30 C 0.2177(4) -0.0138(3) 0.0226(3) 0.0587(11) Uani 1 1 d . .
H30A H 0.2079 -0.0786 0.0387 0.070 Uiso 1 1 d R U
H30B H 0.2723 -0.0142 -0.0114 0.070 Uiso 1 1 d R U
H30C H 0.1498 -0.0075 -0.0206 0.070 Uiso 1 1 d R U

loop_
_atom_site_aniso_label
_atom_site_aniso_U_11
_atom_site_aniso_U_22
_atom_site_aniso_U_33
_atom_site_aniso_U_23
_atom_site_aniso_U_13
_atom_site_aniso_U_12
Sn1 0.01669(10) 0.02724(11) 0.01799(10) 0.00746(7) 0.00382(7) 0.00001(7)
S2 0.0273(3) 0.0284(3) 0.0271(3) 0.0084(3) 0.0106(3) 0.0068(3)
S1 0.0266(4) 0.0476(5) 0.0294(4) 0.0050(3) 0.0062(3) 0.0133(3)
O4 0.0283(10) 0.0324(11) 0.0306(10) 0.0117(8) 0.0112(8) 0.0040(8)
O2 0.0659(18) 0.0564(17) 0.0491(15) 0.0181(13) 0.0188(13) 0.0144(14)
O5 0.0443(13) 0.0326(11) 0.0407(12) 0.0163(9) 0.0247(10) 0.0083(9)
F5 0.0931(19) 0.0718(16) 0.0919(18) 0.0489(14) 0.0732(16) 0.0513(14)
C7 0.0219(12) 0.0256(13) 0.0171(12) 0.0060(10) 0.0047(10) -0.0039(10)
N2 0.0169(10) 0.0242(11) 0.0213(10) 0.0073(9) 0.0037(8) 0.0031(8)
O1 0.0257(10) 0.0514(13) 0.0262(10) 0.0032(9) 0.0087(8) 0.0121(9)
N3 0.0165(10) 0.0303(12) 0.0254(11) 0.0064(9) 0.0074(9) -0.0011(9)
C6 0.0207(12) 0.0245(13) 0.0232(12) 0.0083(10) 0.0052(10) 0.0017(10)
N1 0.0183(10) 0.0311(12) 0.0186(10) 0.0067(9) 0.0058(8) 0.0046(9)
F4 0.0528(13) 0.0759(17) 0.0821(17) 0.0389(14) 0.0180(13) 0.0377(12)
O6 0.0422(13) 0.0543(15) 0.0297(11) 0.0018(10) 0.0049(10) 0.0145(11)
O3 0.0310(12) 0.0657(17) 0.0365(13) 0.0002(12) 0.0008(10) 0.0142(11)
F6 0.0841(18) 0.0300(11) 0.107(2) 0.0156(12) 0.0528(16) 0.0156(11)
F2 0.0637(16) 0.0789(18) 0.0530(14) -0.0202(13) 0.0269(12) -0.0002(13)
C21 0.0206(13) 0.0346(15) 0.0236(13) 0.0075(11) 0.0011(10) -0.0073(11)
C9 0.0237(14) 0.0516(19) 0.0264(14) 0.0160(13) 0.0010(11) -0.0017(13)
F1 0.0934(16) 0.1042(17) 0.1063(17) -0.0026(13) 0.0756(14) -0.0004(13)
C14 0.0244(14) 0.0413(17) 0.0280(14) 0.0053(12) 0.0004(11) 0.0109(12)
C5 0.0177(12) 0.0300(14) 0.0250(13) 0.0057(11) 0.0053(10) 0.0036(10)
C4 0.0244(14) 0.0431(17) 0.0219(13) 0.0086(12) 0.0012(11) 0.0027(12)
C1 0.0208(12) 0.0296(14) 0.0221(12) 0.0073(11) 0.0060(10) 0.0043(10)
C26 0.0227(13) 0.0488(18) 0.0242(14) 0.0065(13) 0.0035(11) -0.0072(12)
C2 0.0276(14) 0.0383(16) 0.0290(14) 0.0160(12) 0.0090(11) 0.0040(12)
C20 0.0159(12) 0.0372(15) 0.0243(13) 0.0033(11) 0.0044(10) -0.0004(11)
C25 0.0307(16) 0.058(2) 0.0351(17) 0.0161(15) 0.0116(13) -0.0085(14)
C28 0.0379(17) 0.0274(15) 0.0445(18) 0.0100(13) 0.0158(14) 0.0009(12)
F3 0.1157(18) 0.147(2) 0.1078(18) 0.0229(14) 0.0373(14) 0.0958(16)
C8 0.0225(13) 0.0331(14) 0.0211(12) 0.0080(11) 0.0066(10) -0.0006(11)
C24 0.0421(19) 0.050(2) 0.0384(18) 0.0147(15) 0.0068(15) -0.0197(16)
C22 0.0279(14) 0.0289(14) 0.0262(14) 0.0055(11) 0.0027(11) -0.0079(11)
C3 0.0337(16) 0.055(2) 0.0233(14) 0.0182(14) 0.0027(12) 0.0070(14)
C35 0.0481(19) 0.0346(17) 0.053(2) 0.0206(15) 0.0273(16) 0.0156(14)
C12 0.0370(16) 0.0259(14) 0.0272(14) 0.0079(11) 0.0062(12) -0.0004(12)
C10 0.0405(18) 0.0449(19) 0.0235(15) 0.0051(13) -0.0043(13) -0.0132(14)
C31 0.0260(15) 0.059(2) 0.0397(18) 0.0119(15) 0.0140(13) 0.0031(14)
C13 0.0359(16) 0.0413(17) 0.0280(15) 0.0150(13) 0.0068(12) -0.0061(13)
C34 0.0391(19) 0.070(3) 0.046(2) -0.0008(19) 0.0120(16) 0.0244(18)
C17 0.0489(19) 0.0267(15) 0.0419(18) 0.0092(13) 0.0082(15) 0.0099(13)
C11 0.0494(19) 0.0267(15) 0.0311(15) 0.0026(12) 0.0071(14) -0.0077(13)
C23 0.0411(18) 0.0336(17) 0.0390(17) 0.0090(14) 0.0083(14) -0.0089(13)
C32 0.043(2) 0.085(3) 0.042(2) 0.0106(19) 0.0211(17) 0.0125(19)
C33 0.0370(19) 0.075(3) 0.048(2) 0.0177(19) 0.0165(16) 0.0155(18)
C15 0.090(3) 0.043(2) 0.047(2) 0.0123(17) -0.002(2) 0.025(2)
C19 0.089(3) 0.039(2) 0.059(2) 0.0230(18) 0.015(2) 0.017(2)
C29 0.043(2) 0.070(3) 0.087(3) 0.051(3) 0.022(2) 0.0131(19)
C27 0.0364(17) 0.047(2) 0.0311(16) 0.0048(14) -0.0013(13) -0.0159(14)
C18 0.056(2) 0.0373(19) 0.062(2) 0.0071(17) 0.0203(19) 0.0099(16)
C16 0.035(2) 0.100(4) 0.070(3) -0.008(3) 0.021(2) 0.019(2)
C30 0.064(3) 0.040(2) 0.069(3) -0.0016(18) 0.041(2) -0.0063(17)

loop_
_atom_type_symbol
_atom_type_description
_atom_type_scat_dispersion_real
_atom_type_scat_dispersion_imag
_atom_type_scat_source
C C 0.0033 0.0016 'International Tables Vol C Tables 4.2.6.8 and 6.1.1.4'
H H 0.0000 0.0000 'International Tables Vol C Tables 4.2.6.8 and 6.1.1.4'
O O 0.0106 0.0060 'International Tables Vol C Tables 4.2.6.8 and 6.1.1.4'
N N 0.0061 0.0033 'International Tables Vol C Tables 4.2.6.8 and 6.1.1.4'
F F 0.0171 0.0103 'International Tables Vol C Tables 4.2.6.8 and 6.1.1.4'
S S 0.1246 0.1234 'International Tables Vol C Tables 4.2.6.8 and 6.1.1.4'
Sn Sn -0.6537 1.4246 'International Tables Vol C Tables 4.2.6.8 and 6.1.1.4'

loop_
_exptl_crystal_face_index_h
_exptl_crystal_face_index_k
_exptl_crystal_face_index_l
_exptl_crystal_face_perp_dist
1 0 0 0.174
-1 0 0 0.142
0 0 1 0.069
0 0 -1 0.077
0 1 0 0.033
0 -1 0 0.060
1 0 -1 0.177

loop_
_geom_angle_atom_site_label_1
_geom_angle_atom_site_label_2
_geom_angle_atom_site_label_3
_geom_angle
N1 Sn1 O1 78.55(8)
N1 Sn1 N2 69.69(7)
O1 Sn1 N2 83.45(8)
N1 Sn1 N3 69.26(8)
O1 Sn1 N3 87.37(8)
N2 Sn1 N3 138.93(7)
O6 S2 O5 116.18(15)
O6 S2 O4 114.08(14)
O5 S2 O4 113.74(12)
O6 S2 C35 104.28(16)
O5 S2 C35 103.22(14)
O4 S2 C35 103.22(14)
O2 S1 O3 117.12(17)
O2 S1 O1 113.54(16)
O3 S1 O1 113.72(15)
O2 S1 C34 104.85(19)
O3 S1 C34 103.64(17)
O1 S1 C34 101.64(16)
C8 C7 C12 121.4(2)
C8 C7 N2 118.9(2)
C12 C7 N2 119.5(2)
C6 N2 C7 121.1(2)
C6 N2 Sn1 116.51(17)
C7 N2 Sn1 121.95(15)
S1 O1 Sn1 137.27(12)
C20 N3 C21 121.7(2)
C20 N3 Sn1 115.12(18)
C21 N3 Sn1 122.41(16)
N2 C6 C13 125.8(2)
N2 C6 C1 116.0(2)
C13 C6 C1 118.1(2)
C1 N1 C5 120.4(2)
C1 N1 Sn1 119.38(17)
C5 N1 Sn1 120.19(18)
C22 C21 C26 122.2(3)
C22 C21 N3 119.4(3)
C26 C21 N3 118.3(3)
C8 C9 C10 121.2(3)
C8 C9 H9 119.3
C10 C9 H9 119.5
C16 C14 C15 112.2(3)
C16 C14 C8 110.2(3)
C15 C14 C8 111.5(3)
C16 C14 H14 107.4
C15 C14 H14 107.7
C8 C14 H14 107.6
N1 C5 C4 120.4(3)
N1 C5 C20 117.2(2)
C4 C5 C20 122.5(2)
C3 C4 C5 119.3(3)
C3 C4 H4 120.4
C5 C4 H4 120.3
N1 C1 C2 121.3(3)
N1 C1 C6 117.0(2)
C2 C1 C6 121.6(2)
C25 C26 C21 117.8(3)
C25 C26 C31 120.2(3)
C21 C26 C31 122.0(3)
C3 C2 C1 118.9(3)
C3 C2 H2 120.4
C1 C2 H2 120.7
N3 C20 C5 117.8(2)
N3 C20 C27 125.0(3)
C5 C20 C27 117.2(3)
C26 C25 C24 121.6(3)
C26 C25 H25 119.3
C24 C25 H25 119.2
C22 C28 C29 109.7(3)
C22 C28 C30 112.7(3)
C29 C28 C30 111.9(3)
C22 C28 H28 107.4
C29 C28 H28 107.5
C30 C28 H28 107.4
C9 C8 C7 118.1(3)
C9 C8 C14 119.3(3)
C7 C8 C14 122.5(2)
C23 C24 C25 119.7(3)
C23 C24 H24 120.1
C25 C24 H24 120.2
C21 C22 C23 117.6(3)
C21 C22 C28 124.5(3)
C23 C22 C28 117.9(3)
C4 C3 C2 119.5(3)
C4 C3 H3 120.1
C2 C3 H3 120.4
F4 C35 F6 107.6(3)
F4 C35 F5 107.9(3)
F6 C35 F5 107.3(3)
F4 C35 S2 111.2(2)
F6 C35 S2 112.2(2)
F5 C35 S2 110.5(2)
C11 C12 C7 117.5(3)
C11 C12 C17 118.9(3)
C7 C12 C17 123.6(3)
C11 C10 C9 119.7(3)
C11 C10 H10 120.1
C9 C10 H10 120.2
C33 C31 C26 110.2(3)
C33 C31 C32 110.0(3)
C26 C31 C32 112.2(3)
C33 C31 H31 108.1
C26 C31 H31 108.1
C32 C31 H31 108.2
C6 C13 H13A 109.3
C6 C13 H13B 109.5
H13A C13 H13B 109.5
C6 C13 H13C 109.6
H13A C13 H13C 109.5
H13B C13 H13C 109.5
F1 C34 F2 106.5(4)
F1 C34 F3 106.2(4)
F2 C34 F3 108.5(4)
F1 C34 S1 111.8(3)
F2 C34 S1 114.4(3)
F3 C34 S1 109.1(3)
C12 C17 C18 110.0(3)
C12 C17 C19 111.3(3)
C18 C17 C19 110.9(3)
C12 C17 H17 108.3
C18 C17 H17 108.1
C19 C17 H17 108.3
C12 C11 C10 122.0(3)
C12 C11 H11 119.0
C10 C11 H11 119.0
C24 C23 C22 121.2(3)
C24 C23 H23 119.2
C22 C23 H23 119.6
C31 C32 H32A 109.4
C31 C32 H32B 109.3
H32A C32 H32B 109.5
C31 C32 H32C 109.7
H32A C32 H32C 109.5
H32B C32 H32C 109.5
C31 C33 H33A 109.5
C31 C33 H33B 109.5
H33A C33 H33B 109.5
C31 C33 H33C 109.4
H33A C33 H33C 109.5
H33B C33 H33C 109.5
C14 C15 H15A 109.8
C14 C15 H15B 109.6
H15A C15 H15B 109.5
C14 C15 H15C 109.0
H15A C15 H15C 109.5
H15B C15 H15C 109.5
C17 C19 H19A 109.4
C17 C19 H19B 109.7
H19A C19 H19B 109.5
C17 C19 H19C 109.3
H19A C19 H19C 109.5
H19B C19 H19C 109.5
C28 C29 H29A 109.5
C28 C29 H29B 109.5
H29A C29 H29B 109.5
C28 C29 H29C 109.4
H29A C29 H29C 109.5
H29B C29 H29C 109.5
C20 C27 H27A 109.5
C20 C27 H27B 109.6
H27A C27 H27B 109.5
C20 C27 H27C 109.3
H27A C27 H27C 109.5
H27B C27 H27C 109.5
C17 C18 H18A 109.6
C17 C18 H18B 109.6
H18A C18 H18B 109.5
C17 C18 H18C 109.1
H18A C18 H18C 109.5
H18B C18 H18C 109.5
C14 C16 H16A 109.5
C14 C16 H16B 109.5
H16A C16 H16B 109.5
C14 C16 H16C 109.4
H16A C16 H16C 109.5
H16B C16 H16C 109.5
C28 C30 H30A 109.3
C28 C30 H30B 109.6
H30A C30 H30B 109.5
C28 C30 H30C 109.5
H30A C30 H30C 109.5
H30B C30 H30C 109.5

loop_
_geom_bond_atom_site_label_1
_geom_bond_atom_site_label_2
_geom_bond_distance
Sn1 N1 2.269(2)
Sn1 O1 2.350(2)
Sn1 N2 2.411(2)
Sn1 N3 2.479(2)
S2 O6 1.435(2)
S2 O5 1.432(2)
S2 O4 1.463(2)
S2 C35 1.825(3)
S1 O2 1.424(3)
S1 O3 1.427(3)
S1 O1 1.471(2)
S1 C34 1.822(4)
F5 C35 1.331(4)
C7 C8 1.395(4)
C7 C12 1.407(4)
C7 N2 1.451(3)
N2 C6 1.277(3)
N3 C20 1.274(4)
N3 C21 1.454(4)
C6 C13 1.491(4)
C6 C1 1.502(4)
N1 C1 1.332(4)
N1 C5 1.344(3)
F4 C35 1.325(4)
F6 C35 1.313(4)
F2 C34 1.283(4)
C21 C22 1.390(4)
C21 C26 1.401(4)
C9 C8 1.394(4)
C9 C10 1.372(5)
C9 H9 0.9300
F1 C34 1.312(6)
C14 C16 1.517(5)
C14 C15 1.524(5)
C14 C8 1.520(4)
C14 H14 0.9800
C5 C4 1.390(4)
C5 C20 1.490(4)
C4 C3 1.373(4)
C4 H4 0.9300
C1 C2 1.382(4)
C26 C25 1.390(5)
C26 C31 1.516(5)
C2 C3 1.379(4)
C2 H2 0.9301
C20 C27 1.503(4)
C25 C24 1.374(6)
C25 H25 0.9300
C28 C22 1.517(4)
C28 C29 1.526(5)
C28 C30 1.531(5)
C28 H28 0.9798
F3 C34 1.309(5)
C24 C23 1.384(5)
C24 H24 0.9300
C22 C23 1.402(4)
C3 H3 0.9299
C12 C11 1.385(4)
C12 C17 1.516(4)
C10 C11 1.371(5)
C10 H10 0.9300
C31 C33 1.530(5)
C31 C32 1.528(5)
C31 H31 0.9800
C13 H13A 0.9600
C13 H13B 0.9600
C13 H13C 0.9600
C17 C18 1.525(5)
C17 C19 1.527(5)
C17 H17 0.9801
C11 H11 0.9300
C23 H23 0.9301
C32 H32A 0.9600
C32 H32B 0.9600
C32 H32C 0.9600
C33 H33A 0.9601
C33 H33B 0.9600
C33 H33C 0.9599
C15 H15A 0.9600
C15 H15B 0.9600
C15 H15C 0.9600
C19 H19A 0.9600
C19 H19B 0.9599
C19 H19C 0.9600
C29 H29A 0.9600
C29 H29B 0.9599
C29 H29C 0.9600
C27 H27A 0.9601
C27 H27B 0.9600
C27 H27C 0.9600
C18 H18A 0.9600
C18 H18B 0.9600
C18 H18C 0.9601
C16 H16A 0.9599
C16 H16B 0.9600
C16 H16C 0.9600
C30 H30A 0.9600
C30 H30B 0.9600
C30 H30C 0.9600

loop_
_geom_torsion_atom_site_label_1
_geom_torsion_atom_site_label_2
_geom_torsion_atom_site_label_3
_geom_torsion_atom_site_label_4
_geom_torsion
C8 C7 N2 C6 -109.8(3)
C12 C7 N2 C6 73.5(3)
C8 C7 N2 Sn1 62.6(3)
C12 C7 N2 Sn1 -114.2(2)
O2 S1 O1 Sn1 -78.4(2)
O3 S1 O1 Sn1 58.9(2)
C34 S1 O1 Sn1 169.6(2)
C7 N2 C6 C13 6.9(4)
Sn1 N2 C6 C13 -165.9(2)
C7 N2 C6 C1 -173.8(2)
Sn1 N2 C6 C1 13.4(3)
C20 N3 C21 C22 82.5(3)
Sn1 N3 C21 C22 -86.7(3)
C20 N3 C21 C26 -102.1(3)
Sn1 N3 C21 C26 88.7(3)
C1 N1 C5 C4 -4.9(4)
Sn1 N1 C5 C4 175.6(2)
C1 N1 C5 C20 173.7(2)
Sn1 N1 C5 C20 -5.9(3)
N1 C5 C4 C3 3.1(4)
C20 C5 C4 C3 -175.4(3)
C5 N1 C1 C2 2.4(4)
Sn1 N1 C1 C2 -178.0(2)
C5 N1 C1 C6 -178.1(2)
Sn1 N1 C1 C6 1.5(3)
N2 C6 C1 N1 -10.3(4)
C13 C6 C1 N1 169.0(3)
N2 C6 C1 C2 169.2(3)
C13 C6 C1 C2 -11.4(4)
C22 C21 C26 C25 -3.8(4)
N3 C21 C26 C25 -179.0(3)
C22 C21 C26 C31 178.8(3)
N3 C21 C26 C31 3.5(4)
N1 C1 C2 C3 1.7(4)
C6 C1 C2 C3 -177.8(3)
C21 N3 C20 C5 -176.5(2)
Sn1 N3 C20 C5 -6.6(3)
C21 N3 C20 C27 0.3(4)
Sn1 N3 C20 C27 170.2(2)
N1 C5 C20 N3 8.4(4)
C4 C5 C20 N3 -173.1(3)
N1 C5 C20 C27 -168.6(3)
C4 C5 C20 C27 9.9(4)
C21 C26 C25 C24 2.5(5)
C31 C26 C25 C24 179.9(3)
C10 C9 C8 C7 0.7(4)
C10 C9 C8 C14 176.5(3)
C12 C7 C8 C9 -0.6(4)
N2 C7 C8 C9 -177.2(2)
C12 C7 C8 C14 -176.2(3)
N2 C7 C8 C14 7.1(4)
C16 C14 C8 C9 -62.9(4)
C15 C14 C8 C9 62.4(4)
C16 C14 C8 C7 112.7(3)
C15 C14 C8 C7 -122.0(3)
C26 C25 C24 C23 -0.1(5)
C26 C21 C22 C23 2.6(4)
N3 C21 C22 C23 177.9(3)
C26 C21 C22 C28 -176.1(3)
N3 C21 C22 C28 -0.8(4)
C29 C28 C22 C21 113.3(3)
C30 C28 C22 C21 -121.4(3)
C29 C28 C22 C23 -65.4(4)
C30 C28 C22 C23 59.9(4)
C5 C4 C3 C2 1.1(5)
C1 C2 C3 C4 -3.4(5)
O6 S2 C35 F4 -168.5(2)
O5 S2 C35 F4 69.7(3)
O4 S2 C35 F4 -49.0(3)
O6 S2 C35 F6 -48.0(3)
O5 S2 C35 F6 -169.8(3)
O4 S2 C35 F6 71.5(3)
O6 S2 C35 F5 71.7(3)
O5 S2 C35 F5 -50.1(3)
O4 S2 C35 F5 -168.8(3)
C8 C7 C12 C11 0.3(4)
N2 C7 C12 C11 177.0(3)
C8 C7 C12 C17 -179.7(3)
N2 C7 C12 C17 -3.0(4)
C8 C9 C10 C11 -0.6(5)
C25 C26 C31 C33 -87.4(4)
C21 C26 C31 C33 90.0(4)
C25 C26 C31 C32 35.5(4)
C21 C26 C31 C32 -147.2(3)
O2 S1 C34 F1 178.4(3)
O3 S1 C34 F1 55.1(3)
O1 S1 C34 F1 -63.1(3)
O2 S1 C34 F2 -60.5(4)
O3 S1 C34 F2 176.2(3)
O1 S1 C34 F2 58.0(4)
O2 S1 C34 F3 61.3(4)
O3 S1 C34 F3 -62.1(4)
O1 S1 C34 F3 179.7(3)
C11 C12 C17 C18 -64.7(4)
C7 C12 C17 C18 115.2(3)
C11 C12 C17 C19 58.5(4)
C7 C12 C17 C19 -121.5(3)
C7 C12 C11 C10 -0.2(5)
C17 C12 C11 C10 179.8(3)
C9 C10 C11 C12 0.3(5)
C25 C24 C23 C22 -1.1(5)
C21 C22 C23 C24 -0.2(5)
C28 C22 C23 C24 178.6(3)
